data_7113264
loop_
_publ_author_name
'Garc\'ia-\'Alvarez, Joaqu\'in'
'Hevia, Eva'
'Kennedy, Alan R.'
'Klett, Jan'
'Mulvey, Robert E.'

_publ_section_title
;
 Lewis base stabilized lithium TMP-aluminates: an unexpected fragmentation
 and capture reaction involving cyclic ether 1,4-dioxane
;
_journal_coden_ASTM CHCOFS
_journal_issue 23
_journal_name_full
;
 Chemical Communications (Cambridge, United Kingdom)
;
_journal_page_first 2402
_journal_page_last 2404
_journal_paper_doi 10.1039/b700785j
_journal_year 2007
_chemical_formula_sum 'C34 H64 Al Li N2 O'
_chemical_formula_weight 550.79
_space_group_IT_number 33
_symmetry_cell_setting orthorhombic
_symmetry_space_group_name_Hall 'P 2c -2n'
_symmetry_space_group_name_H-M 'P n a 21'
_atom_sites_solution_hydrogens geom
_atom_sites_solution_primary direct
_atom_sites_solution_secondary difmap
_audit_creation_method SHELXL-97
_cell_angle_alpha 90.00
_cell_angle_beta 90.00
_cell_angle_gamma 90.00
_cell_formula_units_Z 4
_cell_length_a 18.9601(5)
_cell_length_b 16.2475(4)
_cell_length_c 11.5036(3)
_cell_measurement_temperature 123(2)
_cell_volume 3543.73(16)
_computing_data_collection 'Denzo and Collect'
_computing_structure_refinement 'SHELXL-97 (Sheldrick, 1997)'
_diffrn_ambient_temperature 123(2)
_diffrn_measured_fraction_theta_full 0.997
_diffrn_measured_fraction_theta_max 0.997
_diffrn_measurement_device_type 'Nonius Kappa CCD'
_diffrn_measurement_method 'phi and omega scans'
_diffrn_radiation_monochromator graphite
_diffrn_radiation_source 'fine-focus sealed tube'
_diffrn_radiation_type MoK\a
_diffrn_radiation_wavelength 0.71073
_diffrn_reflns_av_R_equivalents 0.0507
_diffrn_reflns_av_sigmaI/netI 0.0630
_diffrn_reflns_limit_h_max 24
_diffrn_reflns_limit_h_min -24
_diffrn_reflns_limit_k_max 21
_diffrn_reflns_limit_k_min -21
_diffrn_reflns_limit_l_max 14
_diffrn_reflns_limit_l_min -14
_diffrn_reflns_number 7772
_diffrn_reflns_theta_full 27.48
_diffrn_reflns_theta_max 27.48
_diffrn_reflns_theta_min 3.25
_diffrn_standards_decay_% 0
_diffrn_standards_number 0
_exptl_absorpt_coefficient_mu 0.083
_exptl_absorpt_correction_type none
_exptl_crystal_colour colourless
_exptl_crystal_density_diffrn 1.032
_exptl_crystal_density_method 'not measured'
_exptl_crystal_description fragment
_exptl_crystal_F_000 1224
_exptl_crystal_size_max 0.30
_exptl_crystal_size_mid 0.20
_exptl_crystal_size_min 0.12
_refine_diff_density_max 0.172
_refine_diff_density_min -0.180
_refine_diff_density_rms 0.040
_refine_ls_extinction_method none
_refine_ls_goodness_of_fit_ref 1.015
_refine_ls_hydrogen_treatment mixed
_refine_ls_matrix_type full
_refine_ls_number_parameters 390
_refine_ls_number_reflns 4255
_refine_ls_number_restraints 1
_refine_ls_restrained_S_all 1.015
_refine_ls_R_factor_all 0.0757
_refine_ls_R_factor_gt 0.0427
_refine_ls_shift/su_max 0.000
_refine_ls_shift/su_mean 0.000
_refine_ls_structure_factor_coef Fsqd
_refine_ls_weighting_details 'calc w=1/[\s^2^(Fo^2^)+(0.0335P)^2^+0.6090P] where P=(Fo^2^+2Fc^2^)/3'
_refine_ls_weighting_scheme calc
_refine_ls_wR_factor_gt 0.0744
_refine_ls_wR_factor_ref 0.0843
_reflns_number_gt 3189
_reflns_number_total 4255
_reflns_threshold_expression I>2\s(I)
_cod_duplicate_entry 7101973
_cod_data_source_file b700785j.txt
_cod_data_source_block grem255
_cod_original_sg_symbol_H-M Pna21
_cod_database_code 7113264

loop_
_symmetry_equiv_pos_as_xyz
'x, y, z'
'-x, -y, z+1/2'
'-x+1/2, y+1/2, z+1/2'
'x+1/2, -y+1/2, z'

loop_
_atom_site_label
_atom_site_type_symbol
_atom_site_fract_x
_atom_site_fract_y
_atom_site_fract_z
_atom_site_U_iso_or_equiv
_atom_site_adp_type
_atom_site_occupancy
_atom_site_symmetry_multiplicity
_atom_site_calc_flag
_atom_site_refinement_flags
Al1 Al 0.20413(4) 0.01491(4) 0.20004(6) 0.02019(17) Uani 1 1 d .
Li1 Li 0.1434(2) -0.1398(2) 0.2085(5) 0.0323(10) Uani 1 1 d .
O1 O 0.09833(8) -0.24146(9) 0.22729(17) 0.0302(4) Uani 1 1 d .
N1 N 0.15210(10) -0.05197(12) 0.08528(18) 0.0203(4) Uani 1 1 d .
N2 N 0.07363(10) -0.37774(12) 0.23874(19) 0.0253(5) Uani 1 1 d .
C1 C 0.07816(12) -0.02746(14) 0.0521(2) 0.0233(6) Uani 1 1 d .
C2 C 0.04086(13) -0.09375(15) -0.0215(2) 0.0288(6) Uani 1 1 d .
H2A H 0.0289 -0.1408 0.0294 0.035 Uiso 1 1 calc R
H2B H -0.0039 -0.0707 -0.0514 0.035 Uiso 1 1 calc R
C3 C 0.08360(14) -0.12516(17) -0.1230(2) 0.0358(7) Uani 1 1 d .
H3A H 0.0925 -0.0801 -0.1790 0.043 Uiso 1 1 calc R
H3B H 0.0577 -0.1695 -0.1636 0.043 Uiso 1 1 calc R
C4 C 0.15300(14) -0.15789(17) -0.0755(3) 0.0332(7) Uani 1 1 d .
H4A H 0.1819 -0.1792 -0.1406 0.040 Uiso 1 1 calc R
H4B H 0.1433 -0.2043 -0.0220 0.040 Uiso 1 1 calc R
C5 C 0.19518(13) -0.09122(15) -0.0099(2) 0.0260(6) Uani 1 1 d .
C6 C 0.03425(12) -0.01996(15) 0.1639(2) 0.0251(6) Uani 1 1 d .
H6A H 0.0343 -0.0728 0.2050 0.038 Uiso 1 1 calc R
H6B H -0.0143 -0.0049 0.1440 0.038 Uiso 1 1 calc R
H6C H 0.0547 0.0226 0.2140 0.038 Uiso 1 1 calc R
C7 C 0.07503(13) 0.05556(14) -0.0130(2) 0.0273(6) Uani 1 1 d .
H7A H 0.1049 0.0958 0.0271 0.041 Uiso 1 1 calc R
H7B H 0.0262 0.0755 -0.0145 0.041 Uiso 1 1 calc R
H7C H 0.0920 0.0481 -0.0928 0.041 Uiso 1 1 calc R
C8 C 0.25814(13) -0.13555(16) 0.0469(3) 0.0307(6) Uani 1 1 d .
H8A H 0.2876 -0.0953 0.0876 0.046 Uiso 1 1 calc R
H8B H 0.2861 -0.1631 -0.0133 0.046 Uiso 1 1 calc R
H8C H 0.2407 -0.1765 0.1024 0.046 Uiso 1 1 calc R
C9 C 0.22539(14) -0.03083(16) -0.1005(2) 0.0307(6) Uani 1 1 d .
H9A H 0.1866 -0.0058 -0.1443 0.046 Uiso 1 1 calc R
H9B H 0.2565 -0.0606 -0.1540 0.046 Uiso 1 1 calc R
H9C H 0.2523 0.0123 -0.0607 0.046 Uiso 1 1 calc R
C18 C 0.15407(14) 0.10437(15) 0.2927(2) 0.0219(6) Uani 1 1 d .
C19 C 0.11390(13) 0.18004(14) 0.2454(2) 0.0237(6) Uani 1 1 d .
H19 H 0.0712 0.1598 0.2031 0.028 Uiso 1 1 calc R
C21 C 0.15784(14) 0.23003(15) 0.1608(2) 0.0307(6) Uani 1 1 d .
H21A H 0.1282 0.2721 0.1243 0.046 Uiso 1 1 calc R
H21B H 0.1771 0.1936 0.1008 0.046 Uiso 1 1 calc R
H21C H 0.1966 0.2567 0.2027 0.046 Uiso 1 1 calc R
C20 C 0.08910(14) 0.23681(15) 0.3435(2) 0.0301(6) Uani 1 1 d .
H20A H 0.1302 0.2597 0.3838 0.045 Uiso 1 1 calc R
H20B H 0.0604 0.2053 0.3987 0.045 Uiso 1 1 calc R
H20C H 0.0609 0.2817 0.3108 0.045 Uiso 1 1 calc R
C14 C 0.29307(13) 0.06943(16) 0.1385(2) 0.0245(6) Uani 1 1 d .
C15 C 0.33266(12) 0.13127(14) 0.2170(2) 0.0276(6) Uani 1 1 d .
H15 H 0.2976 0.1727 0.2452 0.033 Uiso 1 1 calc R
C16 C 0.36530(15) 0.09051(18) 0.3228(3) 0.0387(7) Uani 1 1 d .
H16A H 0.3967 0.0460 0.2977 0.058 Uiso 1 1 calc R
H16B H 0.3279 0.0678 0.3721 0.058 Uiso 1 1 calc R
H16C H 0.3923 0.1313 0.3669 0.058 Uiso 1 1 calc R
C17 C 0.38984(15) 0.17767(17) 0.1487(3) 0.0397(7) Uani 1 1 d .
H17A H 0.4132 0.2173 0.2001 0.060 Uiso 1 1 calc R
H17B H 0.3681 0.2070 0.0835 0.060 Uiso 1 1 calc R
H17C H 0.4247 0.1383 0.1191 0.060 Uiso 1 1 calc R
C10 C 0.23183(15) -0.07211(15) 0.3236(2) 0.0258(6) Uani 1 1 d .
C11 C 0.20650(15) -0.06169(16) 0.4489(2) 0.0329(7) Uani 1 1 d .
H11 H 0.2086 -0.0017 0.4680 0.040 Uiso 1 1 calc R
C13 C 0.13063(16) -0.08922(19) 0.4631(3) 0.0426(8) Uani 1 1 d .
H13A H 0.1267 -0.1478 0.4437 0.064 Uiso 1 1 calc R
H13B H 0.1003 -0.0571 0.4111 0.064 Uiso 1 1 calc R
H13C H 0.1157 -0.0806 0.5438 0.064 Uiso 1 1 calc R
C12 C 0.25315(17) -0.10720(19) 0.5366(3) 0.0487(8) Uani 1 1 d .
H12A H 0.2490 -0.1667 0.5242 0.073 Uiso 1 1 calc R
H12B H 0.2380 -0.0936 0.6157 0.073 Uiso 1 1 calc R
H12C H 0.3024 -0.0904 0.5259 0.073 Uiso 1 1 calc R
C22 C 0.11864(13) -0.31486(14) 0.2310(2) 0.0251(6) Uani 1 1 d .
C23 C 0.19670(12) -0.33041(13) 0.2271(2) 0.0222(6) Uani 1 1 d .
C24 C 0.23011(14) -0.35691(15) 0.1277(2) 0.0292(6) Uani 1 1 d .
H24 H 0.2031 -0.3725 0.0617 0.035 Uiso 1 1 calc R
C25 C 0.30341(14) -0.36091(16) 0.1238(3) 0.0317(6) Uani 1 1 d .
H25 H 0.3265 -0.3784 0.0548 0.038 Uiso 1 1 calc R
C26 C 0.34250(12) -0.33947(14) 0.2202(3) 0.0282(6) Uani 1 1 d .
H26 H 0.3925 -0.3429 0.2179 0.034 Uiso 1 1 calc R
C27 C 0.30909(13) -0.31301(16) 0.3200(2) 0.0290(6) Uani 1 1 d .
H27 H 0.3362 -0.2979 0.3861 0.035 Uiso 1 1 calc R
C28 C 0.23641(13) -0.30838(14) 0.3240(2) 0.0243(6) Uani 1 1 d .
H28 H 0.2135 -0.2902 0.3928 0.029 Uiso 1 1 calc R
C29 C 0.09731(14) -0.46488(14) 0.2490(2) 0.0292(6) Uani 1 1 d .
H29 H 0.1500 -0.4650 0.2457 0.035 Uiso 1 1 calc R
C30 C 0.07576(14) -0.50125(16) 0.3658(3) 0.0358(7) Uani 1 1 d .
H30A H 0.0934 -0.4661 0.4287 0.054 Uiso 1 1 calc R
H30B H 0.0959 -0.5565 0.3738 0.054 Uiso 1 1 calc R
H30C H 0.0242 -0.5045 0.3702 0.054 Uiso 1 1 calc R
C31 C 0.07087(16) -0.51551(16) 0.1469(3) 0.0385(7) Uani 1 1 d .
H31A H 0.0192 -0.5179 0.1489 0.058 Uiso 1 1 calc R
H31B H 0.0901 -0.5714 0.1519 0.058 Uiso 1 1 calc R
H31C H 0.0862 -0.4899 0.0740 0.058 Uiso 1 1 calc R
C32 C -0.00400(13) -0.36298(15) 0.2425(2) 0.0302(6) Uani 1 1 d .
H32 H -0.0265 -0.4184 0.2493 0.036 Uiso 1 1 calc R
C33 C -0.02628(14) -0.31504(19) 0.3503(3) 0.0413(8) Uani 1 1 d .
H33A H -0.0052 -0.3403 0.4194 0.062 Uiso 1 1 calc R
H33B H -0.0778 -0.3161 0.3571 0.062 Uiso 1 1 calc R
H33C H -0.0101 -0.2579 0.3435 0.062 Uiso 1 1 calc R
C34 C -0.03088(15) -0.32592(17) 0.1294(3) 0.0372(7) Uani 1 1 d .
H34A H -0.0112 -0.2706 0.1196 0.056 Uiso 1 1 calc R
H34B H -0.0825 -0.3226 0.1316 0.056 Uiso 1 1 calc R
H34C H -0.0163 -0.3607 0.0640 0.056 Uiso 1 1 calc R
H18B H 0.1952(13) 0.1271(15) 0.339(2) 0.024(7) Uiso 1 1 d .
H18A H 0.1250(12) 0.0809(14) 0.350(2) 0.023(7) Uiso 1 1 d .
H10A H 0.2853(14) -0.0636(16) 0.319(2) 0.035(7) Uiso 1 1 d .
H10B H 0.2260(13) -0.1291(17) 0.304(2) 0.032(7) Uiso 1 1 d .
H14B H 0.2768(15) 0.0989(17) 0.065(3) 0.046(8) Uiso 1 1 d .
H14A H 0.3280(13) 0.0272(16) 0.113(2) 0.028(7) Uiso 1 1 d .

loop_
_atom_site_aniso_label
_atom_site_aniso_U_11
_atom_site_aniso_U_22
_atom_site_aniso_U_33
_atom_site_aniso_U_23
_atom_site_aniso_U_13
_atom_site_aniso_U_12
Al1 0.0200(3) 0.0172(3) 0.0234(4) -0.0001(3) -0.0005(3) -0.0001(3)
Li1 0.032(2) 0.024(2) 0.041(3) 0.004(2) -0.005(2) -0.0012(18)
O1 0.0297(9) 0.0185(8) 0.0424(12) 0.0008(8) -0.0036(9) 0.0015(7)
N1 0.0174(10) 0.0205(10) 0.0230(11) -0.0038(9) 0.0017(9) 0.0001(9)
N2 0.0206(10) 0.0196(10) 0.0358(13) 0.0018(10) -0.0036(10) -0.0004(9)
C1 0.0189(13) 0.0244(13) 0.0267(15) -0.0031(11) -0.0019(11) -0.0012(11)
C2 0.0259(14) 0.0292(13) 0.0314(16) -0.0028(12) -0.0048(12) -0.0042(12)
C3 0.0371(16) 0.0376(16) 0.0327(17) -0.0103(13) -0.0021(14) -0.0086(13)
C4 0.0361(16) 0.0312(14) 0.0322(16) -0.0114(12) 0.0037(13) -0.0039(13)
C5 0.0273(14) 0.0219(13) 0.0289(15) -0.0061(11) 0.0012(12) -0.0010(11)
C6 0.0197(12) 0.0235(12) 0.0321(16) -0.0004(11) -0.0014(11) -0.0003(11)
C7 0.0280(14) 0.0258(13) 0.0281(15) -0.0003(12) -0.0038(12) 0.0014(12)
C8 0.0280(14) 0.0266(14) 0.0375(16) -0.0060(12) 0.0036(13) 0.0027(12)
C9 0.0321(15) 0.0315(14) 0.0286(15) -0.0066(12) 0.0033(12) -0.0007(12)
C18 0.0232(14) 0.0203(13) 0.0223(14) 0.0019(11) 0.0023(12) -0.0025(11)
C19 0.0257(13) 0.0195(11) 0.0260(15) 0.0005(11) -0.0008(12) 0.0001(11)
C21 0.0351(15) 0.0231(13) 0.0337(16) 0.0051(11) 0.0023(13) 0.0019(12)
C20 0.0323(15) 0.0208(13) 0.0371(17) -0.0042(12) 0.0035(13) -0.0013(12)
C14 0.0220(13) 0.0231(13) 0.0284(15) -0.0018(12) 0.0018(12) 0.0015(12)
C15 0.0223(12) 0.0262(13) 0.0344(16) -0.0057(13) 0.0019(13) 0.0025(10)
C16 0.0321(15) 0.0458(17) 0.0382(18) -0.0069(14) -0.0043(14) -0.0039(14)
C17 0.0346(16) 0.0389(16) 0.0457(19) -0.0021(15) 0.0002(15) -0.0158(14)
C10 0.0282(15) 0.0186(12) 0.0305(16) 0.0021(12) -0.0033(12) -0.0002(12)
C11 0.0460(17) 0.0207(13) 0.0321(16) -0.0001(12) -0.0090(14) 0.0068(13)
C13 0.0462(18) 0.0451(17) 0.0365(19) 0.0088(15) 0.0079(15) 0.0092(15)
C12 0.066(2) 0.0450(18) 0.0349(18) 0.0025(15) -0.0212(16) 0.0073(17)
C22 0.0275(13) 0.0208(12) 0.0270(15) -0.0006(11) -0.0035(12) -0.0028(11)
C23 0.0255(12) 0.0151(11) 0.0261(15) 0.0032(10) 0.0000(12) -0.0039(10)
C24 0.0339(15) 0.0266(13) 0.0271(15) -0.0054(12) -0.0037(13) -0.0063(13)
C25 0.0337(16) 0.0295(14) 0.0319(16) -0.0025(12) 0.0060(13) -0.0028(13)
C26 0.0201(12) 0.0251(12) 0.0393(17) 0.0039(12) 0.0023(13) -0.0027(11)
C27 0.0274(15) 0.0303(14) 0.0292(16) 0.0028(12) -0.0074(13) -0.0038(12)
C28 0.0294(14) 0.0199(12) 0.0234(14) 0.0026(11) 0.0038(12) -0.0021(12)
C29 0.0242(13) 0.0174(11) 0.0459(18) 0.0044(12) 0.0005(13) -0.0003(11)
C30 0.0313(16) 0.0270(14) 0.0492(19) 0.0096(14) -0.0049(14) -0.0017(12)
C31 0.0381(16) 0.0259(14) 0.051(2) -0.0049(14) 0.0027(15) -0.0025(13)
C32 0.0215(13) 0.0248(13) 0.0442(18) 0.0030(12) -0.0028(13) -0.0023(11)
C33 0.0291(16) 0.0446(17) 0.050(2) 0.0046(15) 0.0032(15) 0.0107(14)
C34 0.0307(16) 0.0334(15) 0.0476(19) 0.0019(14) -0.0098(15) 0.0023(13)

loop_
_atom_type_symbol
_atom_type_description
_atom_type_scat_dispersion_real
_atom_type_scat_dispersion_imag
_atom_type_scat_source
Al Al 0.0645 0.0514 'International Tables Vol C Tables 4.2.6.8 and 6.1.1.4'
Li Li -0.0003 0.0001 'International Tables Vol C Tables 4.2.6.8 and 6.1.1.4'
O O 0.0106 0.0060 'International Tables Vol C Tables 4.2.6.8 and 6.1.1.4'
N N 0.0061 0.0033 'International Tables Vol C Tables 4.2.6.8 and 6.1.1.4'
C C 0.0033 0.0016 'International Tables Vol C Tables 4.2.6.8 and 6.1.1.4'
H H 0.0000 0.0000 'International Tables Vol C Tables 4.2.6.8 and 6.1.1.4'

loop_
_geom_angle_atom_site_label_1
_geom_angle_atom_site_label_2
_geom_angle_atom_site_label_3
_geom_angle
N1 Al1 C14 114.95(10)
N1 Al1 C18 120.65(10)
C14 Al1 C18 104.95(11)
N1 Al1 C10 102.11(10)
C14 Al1 C10 109.02(11)
C18 Al1 C10 104.23(11)
N1 Al1 Li1 46.79(12)
C14 Al1 Li1 138.90(12)
C18 Al1 Li1 115.85(13)
C10 Al1 Li1 57.42(12)
O1 Li1 N1 137.9(3)
O1 Li1 C10 131.2(2)
N1 Li1 C10 90.36(16)
O1 Li1 Al1 174.6(3)
N1 Li1 Al1 45.47(10)
C10 Li1 Al1 46.62(9)
O1 Li1 H10B 112.7(8)
N1 Li1 H10B 105.8(8)
C10 Li1 H10B 22.2(8)
Al1 Li1 H10B 66.4(8)
C22 O1 Li1 134.6(2)
C1 N1 C5 115.57(19)
C1 N1 Al1 119.28(14)
C5 N1 Al1 116.61(14)
C1 N1 Li1 106.81(18)
C5 N1 Li1 104.78(19)
Al1 N1 Li1 87.74(15)
C22 N2 C29 122.7(2)
C22 N2 C32 120.67(19)
C29 N2 C32 116.59(19)
N1 C1 C6 108.22(19)
N1 C1 C2 112.42(19)
C6 C1 C2 105.45(19)
N1 C1 C7 112.94(19)
C6 C1 C7 108.4(2)
C2 C1 C7 109.1(2)
C3 C2 C1 114.5(2)
C3 C2 H2A 108.6
C1 C2 H2A 108.6
C3 C2 H2B 108.6
C1 C2 H2B 108.6
H2A C2 H2B 107.6
C2 C3 C4 107.7(2)
C2 C3 H3A 110.2
C4 C3 H3A 110.2
C2 C3 H3B 110.2
C4 C3 H3B 110.2
H3A C3 H3B 108.5
C3 C4 C5 112.3(2)
C3 C4 H4A 109.2
C5 C4 H4A 109.2
C3 C4 H4B 109.2
C5 C4 H4B 109.2
H4A C4 H4B 107.9
N1 C5 C8 108.0(2)
N1 C5 C9 115.0(2)
C8 C5 C9 107.2(2)
N1 C5 C4 111.8(2)
C8 C5 C4 106.3(2)
C9 C5 C4 108.0(2)
C1 C6 H6A 109.5
C1 C6 H6B 109.5
H6A C6 H6B 109.5
C1 C6 H6C 109.5
H6A C6 H6C 109.5
H6B C6 H6C 109.5
C1 C7 H7A 109.5
C1 C7 H7B 109.5
H7A C7 H7B 109.5
C1 C7 H7C 109.5
H7A C7 H7C 109.5
H7B C7 H7C 109.5
C5 C8 H8A 109.5
C5 C8 H8B 109.5
H8A C8 H8B 109.5
C5 C8 H8C 109.5
H8A C8 H8C 109.5
H8B C8 H8C 109.5
C5 C9 H9A 109.5
C5 C9 H9B 109.5
H9A C9 H9B 109.5
C5 C9 H9C 109.5
H9A C9 H9C 109.5
H9B C9 H9C 109.5
C19 C18 Al1 127.82(19)
C19 C18 H18B 105.9(13)
Al1 C18 H18B 100.2(13)
C19 C18 H18A 106.4(14)
Al1 C18 H18A 110.6(14)
H18B C18 H18A 103(2)
C21 C19 C20 108.59(19)
C21 C19 C18 112.4(2)
C20 C19 C18 111.8(2)
C21 C19 H19 108.0
C20 C19 H19 108.0
C18 C19 H19 108.0
C19 C21 H21A 109.5
C19 C21 H21B 109.5
H21A C21 H21B 109.5
C19 C21 H21C 109.5
H21A C21 H21C 109.5
H21B C21 H21C 109.5
C19 C20 H20A 109.5
C19 C20 H20B 109.5
H20A C20 H20B 109.5
C19 C20 H20C 109.5
H20A C20 H20C 109.5
H20B C20 H20C 109.5
C15 C14 Al1 118.90(18)
C15 C14 H14B 109.0(16)
Al1 C14 H14B 104.1(16)
C15 C14 H14A 107.2(14)
Al1 C14 H14A 110.7(14)
H14B C14 H14A 106(2)
C16 C15 C17 109.7(2)
C16 C15 C14 112.5(2)
C17 C15 C14 111.3(2)
C16 C15 H15 107.7
C17 C15 H15 107.7
C14 C15 H15 107.7
C15 C16 H16A 109.5
C15 C16 H16B 109.5
H16A C16 H16B 109.5
C15 C16 H16C 109.5
H16A C16 H16C 109.5
H16B C16 H16C 109.5
C15 C17 H17A 109.5
C15 C17 H17B 109.5
H17A C17 H17B 109.5
C15 C17 H17C 109.5
H17A C17 H17C 109.5
H17B C17 H17C 109.5
C11 C10 Al1 119.44(18)
C11 C10 Li1 110.6(2)
Al1 C10 Li1 75.96(13)
C11 C10 H10A 110.5(16)
Al1 C10 H10A 96.9(15)
Li1 C10 H10A 136.1(16)
C11 C10 H10B 106.7(17)
Al1 C10 H10B 118.2(17)
Li1 C10 H10B 49.5(16)
H10A C10 H10B 103(2)
C13 C11 C10 111.6(2)
C13 C11 C12 109.6(2)
C10 C11 C12 112.7(2)
C13 C11 H11 107.6
C10 C11 H11 107.6
C12 C11 H11 107.6
C11 C13 H13A 109.5
C11 C13 H13B 109.5
H13A C13 H13B 109.5
C11 C13 H13C 109.5
H13A C13 H13C 109.5
H13B C13 H13C 109.5
C11 C12 H12A 109.5
C11 C12 H12B 109.5
H12A C12 H12B 109.5
C11 C12 H12C 109.5
H12A C12 H12C 109.5
H12B C12 H12C 109.5
O1 C22 N2 122.3(2)
O1 C22 C23 117.5(2)
N2 C22 C23 120.2(2)
C24 C23 C28 119.8(2)
C24 C23 C22 122.0(2)
C28 C23 C22 117.8(2)
C23 C24 C25 120.0(3)
C23 C24 H24 120.0
C25 C24 H24 120.0
C26 C25 C24 120.0(3)
C26 C25 H25 120.0
C24 C25 H25 120.0
C25 C26 C27 120.1(2)
C25 C26 H26 120.0
C27 C26 H26 120.0
C26 C27 C28 120.2(2)
C26 C27 H27 119.9
C28 C27 H27 119.9
C27 C28 C23 119.9(2)
C27 C28 H28 120.0
C23 C28 H28 120.0
N2 C29 C31 110.7(2)
N2 C29 C30 110.9(2)
C31 C29 C30 112.6(2)
N2 C29 H29 107.5
C31 C29 H29 107.5
C30 C29 H29 107.5
C29 C30 H30A 109.5
C29 C30 H30B 109.5
H30A C30 H30B 109.5
C29 C30 H30C 109.5
H30A C30 H30C 109.5
H30B C30 H30C 109.5
C29 C31 H31A 109.5
C29 C31 H31B 109.5
H31A C31 H31B 109.5
C29 C31 H31C 109.5
H31A C31 H31C 109.5
H31B C31 H31C 109.5
N2 C32 C34 111.6(2)
N2 C32 C33 112.3(2)
C34 C32 C33 113.6(2)
N2 C32 H32 106.2
C34 C32 H32 106.2
C33 C32 H32 106.2
C32 C33 H33A 109.5
C32 C33 H33B 109.5
H33A C33 H33B 109.5
C32 C33 H33C 109.5
H33A C33 H33C 109.5
H33B C33 H33C 109.5
C32 C34 H34A 109.5
C32 C34 H34B 109.5
H34A C34 H34B 109.5
C32 C34 H34C 109.5
H34A C34 H34C 109.5
H34B C34 H34C 109.5

loop_
_geom_bond_atom_site_label_1
_geom_bond_atom_site_label_2
_geom_bond_distance
Al1 N1 1.974(2)
Al1 C14 2.032(3)
Al1 C18 2.037(3)
Al1 C10 2.073(3)
Al1 Li1 2.767(4)
Li1 O1 1.872(4)
Li1 N1 2.018(5)
Li1 C10 2.403(5)
Li1 H10B 1.92(3)
O1 C22 1.254(3)
N1 C1 1.507(3)
N1 C5 1.508(3)
N2 C22 1.334(3)
N2 C29 1.490(3)
N2 C32 1.492(3)
C1 C6 1.537(3)
C1 C2 1.542(3)
C1 C7 1.544(3)
C2 C3 1.510(4)
C2 H2A 0.9900
C2 H2B 0.9900
C3 C4 1.521(4)
C3 H3A 0.9900
C3 H3B 0.9900
C4 C5 1.543(4)
C4 H4A 0.9900
C4 H4B 0.9900
C5 C8 1.540(4)
C5 C9 1.541(4)
C6 H6A 0.9800
C6 H6B 0.9800
C6 H6C 0.9800
C7 H7A 0.9800
C7 H7B 0.9800
C7 H7C 0.9800
C8 H8A 0.9800
C8 H8B 0.9800
C8 H8C 0.9800
C9 H9A 0.9800
C9 H9B 0.9800
C9 H9C 0.9800
C18 C19 1.545(3)
C18 H18B 1.01(3)
C18 H18A 0.94(3)
C19 C21 1.517(3)
C19 C20 1.531(3)
C19 H19 1.0000
C21 H21A 0.9800
C21 H21B 0.9800
C21 H21C 0.9800
C20 H20A 0.9800
C20 H20B 0.9800
C20 H20C 0.9800
C14 C15 1.545(4)
C14 H14B 1.02(3)
C14 H14A 1.00(3)
C15 C16 1.518(4)
C15 C17 1.536(4)
C15 H15 1.0000
C16 H16A 0.9800
C16 H16B 0.9800
C16 H16C 0.9800
C17 H17A 0.9800
C17 H17B 0.9800
C17 H17C 0.9800
C10 C11 1.528(4)
C10 H10A 1.03(3)
C10 H10B 0.96(3)
C11 C13 1.515(4)
C11 C12 1.532(4)
C11 H11 1.0000
C13 H13A 0.9800
C13 H13B 0.9800
C13 H13C 0.9800
C12 H12A 0.9800
C12 H12B 0.9800
C12 H12C 0.9800
C22 C23 1.502(3)
C23 C24 1.376(4)
C23 C28 1.392(4)
C24 C25 1.392(4)
C24 H24 0.9500
C25 C26 1.378(4)
C25 H25 0.9500
C26 C27 1.380(4)
C26 H26 0.9500
C27 C28 1.381(3)
C27 H27 0.9500
C28 H28 0.9500
C29 C31 1.519(4)
C29 C30 1.524(4)
C29 H29 1.0000
C30 H30A 0.9800
C30 H30B 0.9800
C30 H30C 0.9800
C31 H31A 0.9800
C31 H31B 0.9800
C31 H31C 0.9800
C32 C34 1.522(4)
C32 C33 1.523(4)
C32 H32 1.0000
C33 H33A 0.9800
C33 H33B 0.9800
C33 H33C 0.9800
C34 H34A 0.9800
C34 H34B 0.9800
C34 H34C 0.9800

loop_
_geom_torsion_atom_site_label_1
_geom_torsion_atom_site_label_2
_geom_torsion_atom_site_label_3
_geom_torsion_atom_site_label_4
_geom_torsion
N1 Al1 Li1 O1 -131(2)
C14 Al1 Li1 O1 150(2)
C18 Al1 Li1 O1 -23(2)
C10 Al1 Li1 O1 68(2)
C14 Al1 Li1 N1 -78.7(2)
C18 Al1 Li1 N1 108.79(15)
C10 Al1 Li1 N1 -160.38(19)
N1 Al1 Li1 C10 160.38(19)
C14 Al1 Li1 C10 81.7(2)
C18 Al1 Li1 C10 -90.83(14)
N1 Li1 O1 C22 108.3(4)
C10 Li1 O1 C22 -60.9(5)
Al1 Li1 O1 C22 -125(2)
C14 Al1 N1 C1 -117.27(18)
C18 Al1 N1 C1 10.1(2)
C10 Al1 N1 C1 124.86(18)
Li1 Al1 N1 C1 108.0(2)
C14 Al1 N1 C5 29.3(2)
C18 Al1 N1 C5 156.61(16)
C10 Al1 N1 C5 -88.59(18)
Li1 Al1 N1 C5 -105.4(2)
C14 Al1 N1 Li1 134.70(16)
C18 Al1 N1 Li1 -97.98(16)
C10 Al1 N1 Li1 16.82(16)
O1 Li1 N1 C1 54.0(4)
C10 Li1 N1 C1 -134.09(17)
Al1 Li1 N1 C1 -119.96(16)
O1 Li1 N1 C5 -69.1(4)
C10 Li1 N1 C5 102.82(18)
Al1 Li1 N1 C5 116.94(16)
O1 Li1 N1 Al1 174.0(4)
C10 Li1 N1 Al1 -14.13(13)
C5 N1 C1 C6 159.00(19)
Al1 N1 C1 C6 -54.1(2)
Li1 N1 C1 C6 42.9(2)
C5 N1 C1 C2 42.9(3)
Al1 N1 C1 C2 -170.17(16)
Li1 N1 C1 C2 -73.2(2)
C5 N1 C1 C7 -81.0(2)
Al1 N1 C1 C7 65.9(2)
Li1 N1 C1 C7 162.9(2)
N1 C1 C2 C3 -49.1(3)
C6 C1 C2 C3 -166.8(2)
C7 C1 C2 C3 77.0(3)
C1 C2 C3 C4 56.7(3)
C2 C3 C4 C5 -59.2(3)
C1 N1 C5 C8 -162.73(19)
Al1 N1 C5 C8 49.5(2)
Li1 N1 C5 C8 -45.5(2)
C1 N1 C5 C9 77.5(3)
Al1 N1 C5 C9 -70.3(2)
Li1 N1 C5 C9 -165.2(2)
C1 N1 C5 C4 -46.1(3)
Al1 N1 C5 C4 166.09(17)
Li1 N1 C5 C4 71.1(2)
C3 C4 C5 N1 54.8(3)
C3 C4 C5 C8 172.4(2)
C3 C4 C5 C9 -72.7(3)
N1 Al1 C18 C19 -58.4(2)
C14 Al1 C18 C19 73.4(2)
C10 Al1 C18 C19 -172.1(2)
Li1 Al1 C18 C19 -111.7(2)
Al1 C18 C19 C21 -52.6(3)
Al1 C18 C19 C20 -175.05(18)
N1 Al1 C14 C15 172.78(17)
C18 Al1 C14 C15 37.9(2)
C10 Al1 C14 C15 -73.3(2)
Li1 Al1 C14 C15 -135.2(2)
Al1 C14 C15 C16 67.0(3)
Al1 C14 C15 C17 -169.48(18)
N1 Al1 C10 C11 -120.4(2)
C14 Al1 C10 C11 117.5(2)
C18 Al1 C10 C11 5.9(2)
Li1 Al1 C10 C11 -105.9(3)
N1 Al1 C10 Li1 -14.50(14)
C14 Al1 C10 Li1 -136.53(15)
C18 Al1 C10 Li1 111.83(15)
O1 Li1 C10 C11 -56.8(4)
N1 Li1 C10 C11 130.4(2)
Al1 Li1 C10 C11 116.6(2)
O1 Li1 C10 Al1 -173.3(3)
N1 Li1 C10 Al1 13.85(13)
Al1 C10 C11 C13 79.6(3)
Li1 C10 C11 C13 -5.4(3)
Al1 C10 C11 C12 -156.6(2)
Li1 C10 C11 C12 118.3(2)
Li1 O1 C22 N2 -175.9(3)
Li1 O1 C22 C23 4.5(4)
C29 N2 C22 O1 -176.9(2)
C32 N2 C22 O1 0.5(4)
C29 N2 C22 C23 2.6(4)
C32 N2 C22 C23 -180.0(2)
O1 C22 C23 C24 -102.7(3)
N2 C22 C23 C24 77.6(3)
O1 C22 C23 C28 70.1(3)
N2 C22 C23 C28 -109.5(3)
C28 C23 C24 C25 -0.6(4)
C22 C23 C24 C25 172.2(2)
C23 C24 C25 C26 1.0(4)
C24 C25 C26 C27 -0.9(4)
C25 C26 C27 C28 0.4(4)
C26 C27 C28 C23 0.0(4)
C24 C23 C28 C27 0.1(4)
C22 C23 C28 C27 -172.9(2)
C22 N2 C29 C31 -119.1(3)
C32 N2 C29 C31 63.4(3)
C22 N2 C29 C30 115.2(3)
C32 N2 C29 C30 -62.3(3)
C22 N2 C32 C34 65.3(3)
C29 N2 C32 C34 -117.1(2)
C22 N2 C32 C33 -63.6(3)
C29 N2 C32 C33 113.9(3)
